data_1539375
loop_
_publ_author_name
'Troemel, M.'
'Scheller, T.'

_publ_section_title
;
 Die Kristallstruktur von Co6 Te5 O16
;
_journal_name_full 'Zeitschrift fuer Anorganische und Allgemeine Chemie'
_journal_page_first 229
_journal_page_last 234
_journal_volume 427
_journal_year 1976
_chemical_formula_sum 'Co6 O16 Te5'
_chemical_name_systematic 'Co6 (Te O3)4 (Te O4)'
_space_group_IT_number 62
_symmetry_space_group_name_Hall '-P 2ac 2n'
_symmetry_space_group_name_H-M 'P n m a'
_cell_angle_alpha 90
_cell_angle_beta 90
_cell_angle_gamma 90
_cell_formula_units_Z 4
_cell_length_a 11.032
_cell_length_b 10.295
_cell_length_c 12.876
_cell_volume 1462.384
_citation_journal_id_ASTM ZAACAB
_cod_data_source_file Troemel_ZAACAB_1976_626.cif
_cod_data_source_block Co6O16Te5
_cod_original_cell_volume 1462.385
_cod_database_code 1539375

loop_
_symmetry_equiv_pos_as_xyz
x,y,z
-x+1/2,-y,z+1/2
x+1/2,-y+1/2,-z+1/2
-x,y+1/2,-z
-x,-y,-z
x-1/2,y,-z-1/2
-x-1/2,y-1/2,z-1/2
x,-y-1/2,z

loop_
_atom_site_label
_atom_site_type_symbol
_atom_site_fract_x
_atom_site_fract_y
_atom_site_fract_z
_atom_site_occupancy
_atom_site_U_iso_or_equiv
Te3 Te+4 0.28093 0.25 0.9923 1 0.0
O2 O-2 0.398 0.0436 0.0494 1 0.0
O1 O-2 0.4399 0.1129 0.4584 1 0.0
O4 O-2 0.3259 0.0565 0.6507 1 0.0
Te2 Te+4 0.46589 0.25 0.36171 1 0.0
Te4 Te+4 0.80102 0.25 0.81453 1 0.0
O3 O-2 0.4241 0.0154 0.2569 1 0.0
Te1 Te+4 0.49157 0.03902 0.86287 1 0.0
O9 O-2 0.2155 0.25 0.5555 1 0.0
O8 O-2 0.8075 0.25 0.1814 1 0.0
Co1 Co+2 0.2493 0.0899 0.229 1 0.0
O7 O-2 0.2232 0.25 0.1308 1 0.0
Co3 Co+2 0.0158 0.0738 0.8938 1 0.0
Co2 Co+2 0.2516 0.0697 0.4921 1 0.0
O5 O-2 0.6354 0.08 0.1433 1 0.0
O6 O-2 0.1886 0.1115 0.9444 1 0.0
O10 O-2 0.471 0.25 0.6683 1 0.0
